data_4032020
loop_
_publ_author_name
'Clay, Julia M.'
'Hesek, Dusan'
'Oliver, Allen G.'
'Lee, Mijoon'
'Fisher, Jed F.'

_publ_section_title
;
 Ensemble of Pinanones from the Permanganate Oxidation of Myrtenal.
;
_journal_issue 13
_journal_name_full 'The Journal of organic chemistry'
_journal_page_first 5705
_journal_page_last 5709
_journal_paper_doi 10.1021/acs.joc.6b00756
_journal_volume 81
_journal_year 2016
_chemical_absolute_configuration syn
_chemical_compound_source 'Julia M. Clay, SIP student in Jed Fisher lab'
_chemical_formula_sum 'C10 H14 O4'
_chemical_formula_weight 198.21
_chemical_name_common 'PNU-143663  29580-jff-20B'
_space_group_IT_number 19
_symmetry_cell_setting orthorhombic
_symmetry_Int_Tables_number 19
_symmetry_space_group_name_Hall 'P 2ac 2ab'
_symmetry_space_group_name_H-M 'P 21 21 21'
_atom_sites_solution_hydrogens geom
_atom_sites_solution_primary direct
_atom_sites_solution_secondary difmap
_audit_creation_date 8/1998
_audit_creation_method SHELXL-97
_cell_angle_alpha 90.00
_cell_angle_beta 90.00
_cell_angle_gamma 90.00
_cell_formula_units_Z 4
_cell_length_a 6.968(5)
_cell_length_b 8.073(5)
_cell_length_c 17.744(10)
_cell_measurement_reflns_used 250
_cell_measurement_temperature 158(2)
_cell_measurement_theta_max 26.43
_cell_measurement_theta_min 5.18
_cell_volume 998.1(11)
_computing_cell_refinement Denzo
_computing_data_collection Mar/ADSC
_computing_data_reduction Denzo
_computing_molecular_graphics 'Bruker SHELXTL'
_computing_publication_material 'Bruker SHELXTL'
_computing_structure_refinement 'Bruker SHELXTL'
_computing_structure_solution 'Bruker SHELXTL'
_diffrn_ambient_temperature 158(2)
_diffrn_measured_fraction_theta_full 1.000
_diffrn_measured_fraction_theta_max 0.94
_diffrn_measurement_device_type 'Mar Imaging Plate'
_diffrn_radiation_monochromator graphite
_diffrn_radiation_source 'sealed tube'
_diffrn_radiation_type MoK\a
_diffrn_radiation_wavelength 0.71070
_diffrn_reflns_av_R_equivalents 0.059
_diffrn_reflns_av_sigmaI/netI 0.0359
_diffrn_reflns_limit_h_max 8
_diffrn_reflns_limit_h_min 0
_diffrn_reflns_limit_k_max 10
_diffrn_reflns_limit_k_min 0
_diffrn_reflns_limit_l_max 22
_diffrn_reflns_limit_l_min 0
_diffrn_reflns_number 5737
_diffrn_reflns_theta_full 26.00
_diffrn_reflns_theta_max 26.43
_diffrn_reflns_theta_min 5.18
_exptl_absorpt_coefficient_mu 0.102
_exptl_absorpt_correction_type none
_exptl_crystal_colour colorless
_exptl_crystal_density_diffrn 1.319
_exptl_crystal_density_method 'not measured'
_exptl_crystal_description prism
_exptl_crystal_F_000 424
_exptl_crystal_size_max 0.42
_exptl_crystal_size_mid 0.20
_exptl_crystal_size_min 0.10
_refine_diff_density_max 0.269
_refine_diff_density_min -0.238
_refine_diff_density_rms 0.054
_refine_ls_abs_structure_details 'Flack H D (1983), Acta Cryst. A39, 876-881'
_refine_ls_abs_structure_Flack -1.84(275)
_refine_ls_extinction_method none
_refine_ls_goodness_of_fit_all 1.089
_refine_ls_goodness_of_fit_ref 1.104
_refine_ls_hydrogen_treatment refxyz
_refine_ls_matrix_type full
_refine_ls_number_parameters 127
_refine_ls_number_reflns 1140
_refine_ls_number_restraints 0
_refine_ls_restrained_S_all 1.089
_refine_ls_R_factor_all 0.0648
_refine_ls_R_factor_gt 0.0557
_refine_ls_shift/su_max -0.006
_refine_ls_shift/su_mean 0.001
_refine_ls_structure_factor_coef Fsqd
_refine_ls_weighting_details 'calc w=1/[\s^2^(Fo^2^)+(0.0803P)^2^+0.5829P] where P=(Fo^2^+2Fc^2^)/3'
_refine_ls_weighting_scheme calc
_refine_ls_wR_factor_gt 0.1427
_refine_ls_wR_factor_ref 0.1515
_reflns_number_gt 999
_reflns_number_total 1140
_reflns_threshold_expression >2sigma(I)
_cod_data_source_file jo6b00756_si_002.cif
_cod_data_source_block compound4
_cod_database_code 4032020
_database_code_name JMC1
_refine_ls_restrained_s_ref 1.104

loop_
_symmetry_equiv_pos_as_xyz
'x, y, z'
'-x+1/2, -y, z+1/2'
'x+1/2, -y+1/2, -z'
'-x, y+1/2, -z+1/2'

loop_
_atom_site_aniso_label
_atom_site_aniso_U_11
_atom_site_aniso_U_22
_atom_site_aniso_U_33
_atom_site_aniso_U_23
_atom_site_aniso_U_13
_atom_site_aniso_U_12
C1 0.027(2) 0.028(2) 0.031(2) 0.0010(14) -0.0041(14) -0.0006(15)
C2 0.026(2) 0.030(2) 0.028(2) 0.0028(14) 0.0010(13) -0.0009(15)
O2H 0.0299(13) 0.0387(14) 0.0282(11) 0.0024(10) -0.0007(9) -0.0083(12)
O3 0.0351(13) 0.0326(14) 0.0332(11) 0.0027(10) -0.0043(10) -0.0002(12)
C3 0.027(2) 0.030(2) 0.0298(15) 0.0006(15) 0.0050(12) 0.003(2)
C4 0.032(2) 0.027(2) 0.041(2) 0.0012(15) -0.003(2) 0.0003(15)
C5 0.030(2) 0.030(2) 0.040(2) -0.007(2) -0.001(2) -0.002(2)
C6 0.025(2) 0.030(2) 0.047(2) -0.001(2) -0.0011(14) -0.002(2)
C7 0.028(2) 0.040(2) 0.033(2) -0.005(2) 0.0017(13) -0.001(2)
O8 0.062(2) 0.048(2) 0.0295(12) 0.0007(12) 0.0063(12) 0.021(2)
C8 0.030(2) 0.029(2) 0.033(2) 0.0003(14) 0.0015(13) 0.003(2)
O8H 0.069(2) 0.041(2) 0.0353(14) 0.0022(12) 0.0119(13) 0.025(2)
C9 0.030(2) 0.037(2) 0.061(2) 0.002(2) 0.009(2) -0.003(2)
C10 0.033(2) 0.043(2) 0.066(3) -0.006(2) -0.014(2) -0.007(2)

loop_
_atom_site_label
_atom_site_type_symbol
_atom_site_fract_x
_atom_site_fract_y
_atom_site_fract_z
_atom_site_U_iso_or_equiv
_atom_site_thermal_displace_type
_atom_site_occupancy
_atom_site_calc_flag
_atom_site_refinement_flags
C1 C 0.8495(5) 1.0537(4) 0.3190(2) 0.0289(7) Uani 1 d .
H1 H 0.8124(5) 1.1493(4) 0.2882(2) 0.035 Uiso 1 calc R
C2 C 0.9546(5) 1.0942(4) 0.3920(2) 0.0281(7) Uani 1 d .
O2H O 1.1222(3) 1.1857(3) 0.37168(12) 0.0322(6) Uani 1 d .
H2H H 1.1826(3) 1.2097(3) 0.40982(12) 0.048 Uiso 1 calc R
O3 O 1.1225(4) 0.9425(3) 0.48790(12) 0.0337(6) Uani 1 d .
C3 C 1.0183(5) 0.9346(5) 0.4327(2) 0.0290(7) Uani 1 d .
C4 C 0.9575(6) 0.7702(4) 0.3999(2) 0.0335(8) Uani 1 d .
H4A H 0.8717(6) 0.7150(4) 0.4348(2) 0.040 Uiso 1 calc R
H4B H 1.0698(6) 0.7006(4) 0.3933(2) 0.040 Uiso 1 calc R
C5 C 0.8569(5) 0.7911(5) 0.3245(2) 0.0333(8) Uani 1 d .
H5 H 0.8258(5) 0.6880(5) 0.2979(2) 0.040 Uiso 1 calc R
C6 C 0.6902(5) 0.9192(5) 0.3304(2) 0.0339(8) Uani 1 d .
C7 C 0.9691(5) 0.9203(5) 0.2781(2) 0.0338(8) Uani 1 d .
H7A H 0.9464(5) 0.9144(5) 0.2243(2) 0.041 Uiso 1 calc R
H7B H 1.1053(5) 0.9243(5) 0.2893(2) 0.041 Uiso 1 calc R
O8 O 0.8281(4) 1.1825(4) 0.51248(13) 0.0465(8) Uani 1 d .
C8 C 0.8372(5) 1.2041(5) 0.4455(2) 0.0304(8) Uani 1 d .
O8H O 0.7529(4) 1.3284(4) 0.41074(14) 0.0485(8) Uani 1 d .
H8H H 0.6921(4) 1.3835(4) 0.44138(14) 0.073 Uiso 1 calc R
C9 C 0.5662(5) 0.9206(5) 0.4002(2) 0.0425(9) Uani 1 d .
H9A H 0.6464(5) 0.9217(5) 0.4442(2) 0.064 Uiso 1 calc R
H9B H 0.4868(5) 0.8235(5) 0.4009(2) 0.064 Uiso 1 calc R
H9C H 0.4864(5) 1.0176(5) 0.4000(2) 0.064 Uiso 1 calc R
C10 C 0.5603(6) 0.9125(6) 0.2609(2) 0.0475(10) Uani 1 d .
H10A H 0.6374(6) 0.9193(6) 0.2161(2) 0.071 Uiso 1 calc R
H10B H 0.4720(6) 1.0037(6) 0.2621(2) 0.071 Uiso 1 calc R
H10C H 0.4901(6) 0.8102(6) 0.2608(2) 0.071 Uiso 1 calc R

loop_
_atom_type_symbol
_atom_type_description
_atom_type_scat_dispersion_real
_atom_type_scat_dispersion_imag
_atom_type_scat_source
C C .0033 .0016 'International Tables Vol C Tables 4.2.6.8 and 6.1.1.4'
H H .0000 .0000 'International Tables Vol C Tables 4.2.6.8 and 6.1.1.4'
O O .0106 .0060 'International Tables Vol C Tables 4.2.6.8 and 6.1.1.4'

loop_
_geom_angle_atom_site_label_1
_geom_angle_atom_site_label_2
_geom_angle_atom_site_label_3
_geom_angle
C2 C1 C7 106.9(3)
C2 C1 C6 112.3(3)
C7 C1 C6 87.7(3)
O2H C2 C1 106.8(2)
O2H C2 C8 107.0(3)
C1 C2 C8 113.2(3)
O2H C2 C3 108.4(3)
C1 C2 C3 110.9(3)
C8 C2 C3 110.2(3)
O3 C3 C4 121.5(3)
O3 C3 C2 120.2(3)
C4 C3 C2 118.2(3)
C3 C4 C5 111.9(3)
C4 C5 C7 108.1(3)
C4 C5 C6 110.9(3)
C7 C5 C6 88.0(3)
C9 C6 C10 108.9(3)
C9 C6 C5 119.1(3)
C10 C6 C5 111.2(3)
C9 C6 C1 120.4(3)
C10 C6 C1 109.9(3)
C5 C6 C1 85.6(2)
C5 C7 C1 87.0(2)
O8 C8 O8H 123.3(3)
O8 C8 C2 123.7(3)
O8H C8 C2 112.9(3)

loop_
_geom_bond_atom_site_label_1
_geom_bond_atom_site_label_2
_geom_bond_distance
C1 C2 1.524(4)
C1 C7 1.542(5)
C1 C6 1.566(5)
C2 O2H 1.428(4)
C2 C8 1.535(5)
C2 C3 1.543(5)
O3 C3 1.220(4)
C3 C4 1.510(5)
C4 C5 1.520(5)
C5 C7 1.541(5)
C5 C6 1.559(5)
C6 C9 1.511(5)
C6 C10 1.531(5)
O8 C8 1.203(4)
C8 O8H 1.316(4)
